data_7153314
loop_
_publ_author_name
'Venturoni, Francesco'
'Nikbin, Nikzad'
'Ley, Steven V.'
'Baxendale, Ian R.'

_publ_section_title
;
 The application of flow microreactors to the preparation of a family of
 casein kinase I inhibitors.
;
_journal_issue 8
_journal_name_full 'Organic &amp; biomolecular chemistry'
_journal_page_first 1798
_journal_page_last 1806
_journal_paper_doi 10.1039/b925327k
_journal_volume 8
_journal_year 2010
_chemical_formula_moiety 'C17 H10 Cl F N4'
_chemical_formula_sum 'C17 H10 Cl F N4'
_chemical_formula_weight 324.74
_chemical_name_systematic
;
?
;
_space_group_IT_number 14
_symmetry_cell_setting monoclinic
_symmetry_space_group_name_Hall '-P 2yn'
_symmetry_space_group_name_H-M 'P 1 21/n 1'
_atom_sites_solution_hydrogens geom
_atom_sites_solution_primary direct
_atom_sites_solution_secondary difmap
_audit_creation_method SHELXL-97
_cell_angle_alpha 90.00
_cell_angle_beta 99.360(1)
_cell_angle_gamma 90.00
_cell_formula_units_Z 4
_cell_length_a 11.6203(2)
_cell_length_b 7.1518(2)
_cell_length_c 17.4558(4)
_cell_measurement_reflns_used 9491
_cell_measurement_temperature 180(2)
_cell_measurement_theta_max 27.88
_cell_measurement_theta_min 1.00
_cell_volume 1431.37(6)
_computing_cell_refinement 'HKL Scalepack (Otwinowski & Minor 1997)'
_computing_data_collection 'Collect (Nonius B.V. 1998)'
_computing_data_reduction
;
HKL Denzo and Scalepack (Otwinowski & Minor 1997)
;
_computing_publication_material 'SHELXL-97 (Sheldrick 1997)'
_computing_structure_refinement 'SHELXL-97 (Sheldrick 1997)'
_computing_structure_solution 'SIR-92 (Altomare et al. 1994)'
_diffrn_ambient_temperature 180(2)
_diffrn_measured_fraction_theta_full 0.997
_diffrn_measured_fraction_theta_max 0.997
_diffrn_measurement_device_type 'Nonius Kappa CCD'
_diffrn_measurement_method 'Thin slice \w and \f scans'
_diffrn_radiation_source 'fine-focus sealed tube'
_diffrn_radiation_type MoK\a
_diffrn_radiation_wavelength 0.71073
_diffrn_reflns_av_R_equivalents 0.0329
_diffrn_reflns_av_sigmaI/netI 0.0325
_diffrn_reflns_limit_h_max 15
_diffrn_reflns_limit_h_min -15
_diffrn_reflns_limit_k_max 9
_diffrn_reflns_limit_k_min -6
_diffrn_reflns_limit_l_max 22
_diffrn_reflns_limit_l_min -19
_diffrn_reflns_number 15512
_diffrn_reflns_theta_full 27.87
_diffrn_reflns_theta_max 27.87
_diffrn_reflns_theta_min 3.55
_exptl_absorpt_coefficient_mu 0.282
_exptl_absorpt_correction_T_max 0.981
_exptl_absorpt_correction_T_min 0.953
_exptl_absorpt_correction_type multi-scan
_exptl_absorpt_process_details
;
multi-scan from symmetry-related measurements
Sortav (Blessing 1995)
;
_exptl_crystal_colour orange
_exptl_crystal_density_diffrn 1.507
_exptl_crystal_density_method 'not measured'
_exptl_crystal_description block
_exptl_crystal_F_000 664
_exptl_crystal_size_max 0.18
_exptl_crystal_size_mid 0.12
_exptl_crystal_size_min 0.07
_refine_diff_density_max 0.212
_refine_diff_density_min -0.311
_refine_diff_density_rms 0.045
_refine_ls_extinction_method none
_refine_ls_goodness_of_fit_ref 1.064
_refine_ls_hydrogen_treatment constr
_refine_ls_matrix_type full
_refine_ls_number_parameters 208
_refine_ls_number_reflns 3399
_refine_ls_number_restraints 0
_refine_ls_restrained_S_all 1.064
_refine_ls_R_factor_all 0.0597
_refine_ls_R_factor_gt 0.0400
_refine_ls_shift/su_max 0.000
_refine_ls_shift/su_mean 0.000
_refine_ls_structure_factor_coef Fsqd
_refine_ls_weighting_details 'calc w=1/[\s^2^(Fo^2^)+(0.0296P)^2^+0.6593P] where P=(Fo^2^+2Fc^2^)/3'
_refine_ls_weighting_scheme calc
_refine_ls_wR_factor_gt 0.0858
_refine_ls_wR_factor_ref 0.0940
_reflns_number_gt 2618
_reflns_number_total 3399
_reflns_threshold_expression >2sigma(I)
_cod_data_source_file b925327k.txt
_cod_data_source_block sl0933
_cod_original_sg_symbol_H-M P2(1)/n
_cod_database_code 7153314

loop_
_symmetry_equiv_pos_as_xyz
'x, y, z'
'-x+1/2, y+1/2, -z+1/2'
'-x, -y, -z'
'x-1/2, -y-1/2, z-1/2'

loop_
_atom_site_label
_atom_site_type_symbol
_atom_site_fract_x
_atom_site_fract_y
_atom_site_fract_z
_atom_site_U_iso_or_equiv
_atom_site_adp_type
_atom_site_occupancy
_atom_site_symmetry_multiplicity
_atom_site_calc_flag
_atom_site_refinement_flags
Cl1 Cl 0.37135(4) 0.63603(7) -0.00524(3) 0.04673(14) Uani 1 1 d .
F1 F -0.50624(10) 0.80287(17) 0.21387(7) 0.0607(3) Uani 1 1 d .
N1 N -0.11171(11) 0.7806(2) 0.00110(8) 0.0349(3) Uani 1 1 d .
N2 N 0.07432(11) 0.72753(18) 0.05374(7) 0.0299(3) Uani 1 1 d .
N3 N 0.19082(11) 0.69425(19) 0.05899(8) 0.0328(3) Uani 1 1 d .
N4 N 0.02230(12) 0.8605(2) 0.24310(8) 0.0368(3) Uani 1 1 d .
C1 C -0.10123(13) 0.7722(2) 0.08053(9) 0.0310(3) Uani 1 1 d .
C2 C 0.01411(13) 0.7434(2) 0.11544(9) 0.0293(3) Uani 1 1 d .
C3 C 0.22447(14) 0.6829(2) -0.00862(10) 0.0346(4) Uani 1 1 d .
C4 C 0.15448(15) 0.7072(2) -0.08210(10) 0.0380(4) Uani 1 1 d .
H4 H 0.1872 0.6982 -0.1284 0.046 Uiso 1 1 calc R
C5 C 0.03921(15) 0.7438(2) -0.08477(10) 0.0376(4) Uani 1 1 d .
H5 H -0.0104 0.7629 -0.1330 0.045 Uiso 1 1 calc R
C6 C -0.00492(14) 0.7528(2) -0.01444(9) 0.0334(4) Uani 1 1 d .
C7 C -0.20666(13) 0.7818(2) 0.11702(9) 0.0307(3) Uani 1 1 d .
C8 C -0.30247(14) 0.8868(2) 0.08245(10) 0.0353(4) Uani 1 1 d .
H8 H -0.2986 0.9527 0.0357 0.042 Uiso 1 1 calc R
C9 C -0.40301(15) 0.8965(3) 0.11522(11) 0.0417(4) Uani 1 1 d .
H9 H -0.4669 0.9720 0.0927 0.050 Uiso 1 1 calc R
C10 C -0.40805(15) 0.7941(3) 0.18122(11) 0.0408(4) Uani 1 1 d .
C11 C -0.31813(15) 0.6818(2) 0.21541(10) 0.0386(4) Uani 1 1 d .
H11 H -0.3255 0.6081 0.2596 0.046 Uiso 1 1 calc R
C12 C -0.21660(14) 0.6794(2) 0.18356(9) 0.0342(4) Uani 1 1 d .
H12 H -0.1524 0.6065 0.2075 0.041 Uiso 1 1 calc R
C13 C 0.06922(13) 0.7405(2) 0.19741(9) 0.0298(3) Uani 1 1 d .
C14 C 0.16154(14) 0.6232(2) 0.22585(10) 0.0375(4) Uani 1 1 d .
H14 H 0.1936 0.5408 0.1922 0.045 Uiso 1 1 calc R
C15 C 0.20598(15) 0.6288(3) 0.30450(10) 0.0426(4) Uani 1 1 d .
H15 H 0.2689 0.5496 0.3255 0.051 Uiso 1 1 calc R
C16 C 0.15849(14) 0.7497(3) 0.35185(10) 0.0395(4) Uani 1 1 d .
H16 H 0.1877 0.7564 0.4059 0.047 Uiso 1 1 calc R
C17 C 0.06698(15) 0.8611(3) 0.31852(10) 0.0413(4) Uani 1 1 d .
H17 H 0.0336 0.9437 0.3514 0.050 Uiso 1 1 calc R

loop_
_atom_site_aniso_label
_atom_site_aniso_U_11
_atom_site_aniso_U_22
_atom_site_aniso_U_33
_atom_site_aniso_U_23
_atom_site_aniso_U_13
_atom_site_aniso_U_12
Cl1 0.0409(2) 0.0540(3) 0.0478(3) 0.0075(2) 0.01463(19) 0.0074(2)
F1 0.0530(7) 0.0594(7) 0.0774(8) -0.0034(6) 0.0335(6) 0.0069(6)
N1 0.0346(7) 0.0381(8) 0.0303(7) -0.0022(6) 0.0002(6) -0.0040(6)
N2 0.0319(6) 0.0286(7) 0.0284(7) -0.0011(5) 0.0025(5) -0.0026(5)
N3 0.0321(7) 0.0329(7) 0.0334(7) 0.0011(6) 0.0056(6) -0.0007(6)
N4 0.0361(7) 0.0419(8) 0.0300(7) -0.0056(6) -0.0018(6) 0.0043(6)
C1 0.0339(8) 0.0282(8) 0.0291(8) -0.0010(6) 0.0001(6) -0.0042(6)
C2 0.0319(8) 0.0266(7) 0.0289(8) -0.0009(6) 0.0038(6) -0.0017(6)
C3 0.0384(9) 0.0288(8) 0.0374(9) 0.0005(7) 0.0085(7) -0.0024(7)
C4 0.0502(10) 0.0337(9) 0.0312(9) -0.0023(7) 0.0099(7) -0.0033(8)
C5 0.0452(9) 0.0383(9) 0.0281(8) -0.0025(7) 0.0019(7) -0.0056(8)
C6 0.0372(8) 0.0321(8) 0.0289(8) -0.0022(7) -0.0006(7) -0.0053(7)
C7 0.0313(8) 0.0282(8) 0.0309(8) -0.0043(6) 0.0002(6) -0.0037(6)
C8 0.0356(8) 0.0315(8) 0.0369(9) -0.0005(7) 0.0000(7) -0.0025(7)
C9 0.0348(9) 0.0364(9) 0.0521(11) -0.0040(8) 0.0019(8) 0.0029(7)
C10 0.0379(9) 0.0381(9) 0.0490(10) -0.0114(8) 0.0151(8) -0.0031(7)
C11 0.0464(9) 0.0354(9) 0.0354(9) -0.0051(7) 0.0108(7) -0.0037(8)
C12 0.0366(8) 0.0320(8) 0.0325(8) -0.0022(7) 0.0018(7) -0.0010(7)
C13 0.0300(7) 0.0303(8) 0.0282(8) 0.0013(6) 0.0018(6) -0.0038(6)
C14 0.0379(9) 0.0382(9) 0.0365(9) 0.0029(7) 0.0060(7) 0.0057(7)
C15 0.0362(9) 0.0472(10) 0.0413(10) 0.0105(8) -0.0032(7) 0.0062(8)
C16 0.0370(9) 0.0486(10) 0.0297(8) 0.0033(8) -0.0040(7) -0.0049(8)
C17 0.0425(9) 0.0489(11) 0.0301(9) -0.0076(8) -0.0012(7) 0.0030(8)

loop_
_atom_type_symbol
_atom_type_description
_atom_type_scat_dispersion_real
_atom_type_scat_dispersion_imag
_atom_type_scat_source
C C 0.0033 0.0016 'International Tables Vol C Tables 4.2.6.8 and 6.1.1.4'
H H 0.0000 0.0000 'International Tables Vol C Tables 4.2.6.8 and 6.1.1.4'
Cl Cl 0.1484 0.1585 'International Tables Vol C Tables 4.2.6.8 and 6.1.1.4'
F F 0.0171 0.0103 'International Tables Vol C Tables 4.2.6.8 and 6.1.1.4'
N N 0.0061 0.0033 'International Tables Vol C Tables 4.2.6.8 and 6.1.1.4'

loop_
_geom_angle_atom_site_label_1
_geom_angle_atom_site_label_2
_geom_angle_atom_site_label_3
_geom_angle
C6 N1 C1 105.51(13)
N3 N2 C2 125.84(12)
N3 N2 C6 126.26(13)
C2 N2 C6 107.89(13)
C3 N3 N2 112.99(13)
C17 N4 C13 117.18(14)
N1 C1 C2 111.64(14)
N1 C1 C7 119.45(13)
C2 C1 C7 128.79(14)
N2 C2 C1 104.13(13)
N2 C2 C13 124.21(13)
C1 C2 C13 131.55(15)
N3 C3 C4 126.89(16)
N3 C3 Cl1 114.85(12)
C4 C3 Cl1 118.26(13)
C5 C4 C3 118.28(16)
C5 C4 H4 120.9
C3 C4 H4 120.9
C4 C5 C6 118.44(16)
C4 C5 H5 120.8
C6 C5 H5 120.8
N1 C6 N2 110.78(13)
N1 C6 C5 132.12(15)
N2 C6 C5 117.09(15)
C12 C7 C8 118.32(15)
C12 C7 C1 121.60(14)
C8 C7 C1 119.97(15)
C9 C8 C7 121.06(16)
C9 C8 H8 119.5
C7 C8 H8 119.5
C10 C9 C8 118.28(16)
C10 C9 H9 120.9
C8 C9 H9 120.9
F1 C10 C9 118.73(16)
F1 C10 C11 118.44(17)
C9 C10 C11 122.83(16)
C10 C11 C12 118.06(16)
C10 C11 H11 121.0
C12 C11 H11 121.0
C11 C12 C7 121.33(15)
C11 C12 H12 119.3
C7 C12 H12 119.3
N4 C13 C14 122.49(14)
N4 C13 C2 114.44(13)
C14 C13 C2 123.06(15)
C15 C14 C13 118.56(16)
C15 C14 H14 120.7
C13 C14 H14 120.7
C16 C15 C14 119.56(16)
C16 C15 H15 120.2
C14 C15 H15 120.2
C15 C16 C17 117.88(16)
C15 C16 H16 121.1
C17 C16 H16 121.1
N4 C17 C16 124.32(17)
N4 C17 H17 117.8
C16 C17 H17 117.8

loop_
_geom_bond_atom_site_label_1
_geom_bond_atom_site_label_2
_geom_bond_distance
Cl1 C3 1.7309(17)
F1 C10 1.3572(19)
N1 C6 1.328(2)
N1 C1 1.373(2)
N2 N3 1.3629(17)
N2 C2 1.381(2)
N2 C6 1.3930(19)
N3 C3 1.305(2)
N4 C17 1.334(2)
N4 C13 1.346(2)
C1 C2 1.394(2)
C1 C7 1.471(2)
C2 C13 1.470(2)
C3 C4 1.413(2)
C4 C5 1.358(2)
C4 H4 0.9500
C5 C6 1.407(2)
C5 H5 0.9500
C7 C12 1.394(2)
C7 C8 1.396(2)
C8 C9 1.384(2)
C8 H8 0.9500
C9 C10 1.374(3)
C9 H9 0.9500
C10 C11 1.375(3)
C11 C12 1.384(2)
C11 H11 0.9500
C12 H12 0.9500
C13 C14 1.389(2)
C14 C15 1.387(2)
C14 H14 0.9500
C15 C16 1.372(3)
C15 H15 0.9500
C16 C17 1.379(2)
C16 H16 0.9500
C17 H17 0.9500

loop_
_geom_torsion_atom_site_label_1
_geom_torsion_atom_site_label_2
_geom_torsion_atom_site_label_3
_geom_torsion_atom_site_label_4
_geom_torsion
C2 N2 N3 C3 178.93(15)
C6 N2 N3 C3 -1.5(2)
C6 N1 C1 C2 1.49(18)
C6 N1 C1 C7 -174.85(14)
N3 N2 C2 C1 -178.58(14)
C6 N2 C2 C1 1.82(16)
N3 N2 C2 C13 4.8(2)
C6 N2 C2 C13 -174.79(15)
N1 C1 C2 N2 -2.08(18)
C7 C1 C2 N2 173.83(15)
N1 C1 C2 C13 174.17(16)
C7 C1 C2 C13 -9.9(3)
N2 N3 C3 C4 2.2(2)
N2 N3 C3 Cl1 -178.76(10)
N3 C3 C4 C5 -1.0(3)
Cl1 C3 C4 C5 179.95(13)
C3 C4 C5 C6 -1.0(2)
C1 N1 C6 N2 -0.27(18)
C1 N1 C6 C5 179.24(18)
N3 N2 C6 N1 179.38(14)
C2 N2 C6 N1 -1.02(18)
N3 N2 C6 C5 -0.2(2)
C2 N2 C6 C5 179.38(14)
C4 C5 C6 N1 -178.01(17)
C4 C5 C6 N2 1.5(2)
N1 C1 C7 C12 144.13(16)
C2 C1 C7 C12 -31.5(2)
N1 C1 C7 C8 -32.1(2)
C2 C1 C7 C8 152.26(16)
C12 C7 C8 C9 3.0(2)
C1 C7 C8 C9 179.35(15)
C7 C8 C9 C10 -2.5(2)
C8 C9 C10 F1 179.91(15)
C8 C9 C10 C11 -0.6(3)
F1 C10 C11 C12 -177.48(15)
C9 C10 C11 C12 3.0(3)
C10 C11 C12 C7 -2.4(2)
C8 C7 C12 C11 -0.5(2)
C1 C7 C12 C11 -176.76(15)
C17 N4 C13 C14 -1.1(2)
C17 N4 C13 C2 178.49(15)
N2 C2 C13 N4 141.29(15)
C1 C2 C13 N4 -34.3(2)
N2 C2 C13 C14 -39.1(2)
C1 C2 C13 C14 145.26(18)
N4 C13 C14 C15 0.7(3)
C2 C13 C14 C15 -178.82(16)
C13 C14 C15 C16 -0.3(3)
C14 C15 C16 C17 0.3(3)
C13 N4 C17 C16 1.1(3)
C15 C16 C17 N4 -0.7(3)
